data_7238367
loop_
_publ_author_name
'Liu, Wenlong'
'Yu, Jianghua'
'Jiang, Jiaxun'
'Yuan, Limin'
'Xu, Bin'
'Liu, Qiang'
'Qu, Botao'
'Zhang, Guoqing'
'Yan, Chaoguo'

_publ_section_title
;
 Hydrothermal syntheses, structures and luminescent properties of Zn(ii)
 coordination polymers assembled with benzene-1,2,3-tricarboxylic acid
 involving in situ ligand reactions
;
_journal_issue 7
_journal_name_full CrystEngComm
_journal_page_first 2764
_journal_paper_doi 10.1039/c0ce00950d
_journal_volume 13
_journal_year 2011
_chemical_formula_moiety '2(C48 H48 N12 O12 Zn3), 2(H2 O), 0.25(H8 O4)'
_chemical_formula_sum 'C96 H102 N24 O27 Zn6'
_chemical_formula_weight 2416.24
_space_group_IT_number 14
_space_group_name_Hall '-P 2ybc'
_space_group_name_H-M_alt 'P 1 21/c 1'
_symmetry_cell_setting monoclinic
_symmetry_space_group_name_Hall '-P 2ybc'
_symmetry_space_group_name_H-M 'P 1 21/c 1'
_atom_sites_solution_hydrogens geom
_atom_sites_solution_primary direct
_atom_sites_solution_secondary difmap
_audit_creation_method SHELXL-97
_cell_angle_alpha 90.00
_cell_angle_beta 111.197(3)
_cell_angle_gamma 90.00
_cell_formula_units_Z 2
_cell_length_a 10.5883(10)
_cell_length_b 20.2922(19)
_cell_length_c 24.9206(19)
_cell_measurement_reflns_used 3898
_cell_measurement_temperature 296(2)
_cell_measurement_theta_max 21.82
_cell_measurement_theta_min 2.17
_cell_volume 4992.2(8)
_computing_cell_refinement 'SAINT-plus(Bruker, 2003)'
_computing_data_collection SMART(Burker,1997--2002)
_computing_data_reduction SAINT-plus
_computing_molecular_graphics SHELXTL
_computing_publication_material SHELXTL
_computing_structure_refinement SHELXTL
_computing_structure_solution 'SHELXTL(Bruker, 2000)'
_diffrn_ambient_temperature 296(2)
_diffrn_measured_fraction_theta_full 0.999
_diffrn_measured_fraction_theta_max 0.999
_diffrn_measurement_device_type 'Bruker AXS SMART APEX CCD '
_diffrn_measurement_method '\f and \w scans'
_diffrn_radiation_monochromator graphite
_diffrn_radiation_source 'fine-focus sealed tube'
_diffrn_radiation_type MoK\a
_diffrn_radiation_wavelength 0.71073
_diffrn_reflns_av_R_equivalents 0.0829
_diffrn_reflns_av_sigmaI/netI 0.0763
_diffrn_reflns_limit_h_max 12
_diffrn_reflns_limit_h_min -12
_diffrn_reflns_limit_k_max 22
_diffrn_reflns_limit_k_min -24
_diffrn_reflns_limit_l_max 29
_diffrn_reflns_limit_l_min -29
_diffrn_reflns_number 36107
_diffrn_reflns_theta_full 25.00
_diffrn_reflns_theta_max 25.00
_diffrn_reflns_theta_min 2.01
_exptl_absorpt_coefficient_mu 1.509
_exptl_absorpt_correction_T_max 0.632
_exptl_absorpt_correction_T_min 0.530
_exptl_absorpt_correction_type multi-scan
_exptl_absorpt_process_details '(SADABS; Sheldrick, 2004)'
_exptl_crystal_colour colourless
_exptl_crystal_density_diffrn 1.607
_exptl_crystal_density_method 'not measured'
_exptl_crystal_description block
_exptl_crystal_F_000 2484
_exptl_crystal_size_max 0.42
_exptl_crystal_size_mid 0.35
_exptl_crystal_size_min 0.30
_refine_diff_density_max 1.110
_refine_diff_density_min -0.908
_refine_diff_density_rms 0.098
_refine_ls_extinction_method none
_refine_ls_goodness_of_fit_ref 1.018
_refine_ls_hydrogen_treatment mixed
_refine_ls_matrix_type full
_refine_ls_number_parameters 712
_refine_ls_number_reflns 8794
_refine_ls_number_restraints 936
_refine_ls_restrained_S_all 1.003
_refine_ls_R_factor_all 0.0863
_refine_ls_R_factor_gt 0.0463
_refine_ls_shift/su_max 0.000
_refine_ls_shift/su_mean 0.000
_refine_ls_structure_factor_coef Fsqd
_refine_ls_weighting_details 'calc w=1/[\s^2^(Fo^2^)+(0.0300P)^2^+10.4172P] where P=(Fo^2^+2Fc^2^)/3'
_refine_ls_weighting_scheme calc
_refine_ls_wR_factor_gt 0.0878
_refine_ls_wR_factor_ref 0.1049
_reflns_number_gt 5909
_reflns_number_total 8794
_reflns_threshold_expression >2sigma(I)
_cod_data_source_file c0ce00950d.txt
_cod_data_source_block 4
_cod_original_sg_symbol_H-M 'P 21/c'
_cod_database_code 7238367

loop_
_symmetry_equiv_pos_as_xyz
'x, y, z'
'-x, y+1/2, -z+1/2'
'-x, -y, -z'
'x, -y-1/2, z-1/2'

loop_
_atom_site_label
_atom_site_type_symbol
_atom_site_fract_x
_atom_site_fract_y
_atom_site_fract_z
_atom_site_U_iso_or_equiv
_atom_site_adp_type
_atom_site_occupancy
_atom_site_symmetry_multiplicity
_atom_site_calc_flag
_atom_site_refinement_flags
_atom_site_disorder_assembly
_atom_site_disorder_group
Zn1 Zn 0.91471(5) 0.28230(3) 0.96341(2) 0.01825(13) Uani 1 1 d . . .
Zn2 Zn 0.25119(5) -0.06581(3) 0.72143(2) 0.01917(13) Uani 1 1 d . . .
Zn3 Zn -0.13183(5) 0.02862(3) 0.82078(2) 0.020 Uani 1 1 d . . .
C1 C 0.5907(4) 0.1535(2) 0.90187(18) 0.0176(8) Uani 1 1 d U . .
C2 C 0.5649(4) 0.0956(2) 0.86887(18) 0.0187(8) Uani 1 1 d U . .
C3 C 0.4355(4) 0.0664(2) 0.85206(18) 0.0184(8) Uani 1 1 d U . .
C4 C 0.3365(4) 0.0941(2) 0.86890(18) 0.0202(8) Uani 1 1 d U . .
H4 H 0.2508 0.0751 0.8569 0.024 Uiso 1 1 calc R . .
C5 C 0.3630(4) 0.1497(2) 0.90331(19) 0.0212(8) Uani 1 1 d U . .
H5 H 0.2967 0.1672 0.9154 0.025 Uiso 1 1 calc R . .
C6 C 0.4893(4) 0.1788(2) 0.91948(18) 0.0195(8) Uani 1 1 d U . .
H6 H 0.5072 0.2161 0.9427 0.023 Uiso 1 1 calc R . .
C7 C 0.7208(4) 0.1922(2) 0.91561(19) 0.0207(8) Uani 1 1 d U . .
C8 C 0.6736(4) 0.0660(2) 0.8497(2) 0.0240(8) Uani 1 1 d U . .
C9 C 0.4023(5) 0.0060(2) 0.81422(19) 0.0198(8) Uani 1 1 d U . .
C10 C -0.2410(4) -0.1149(2) 0.69057(18) 0.0160(8) Uani 1 1 d U . .
C11 C -0.1495(4) -0.1233(2) 0.66210(18) 0.0160(8) Uani 1 1 d U . .
C12 C -0.1956(4) -0.1499(2) 0.60658(18) 0.0163(8) Uani 1 1 d U . .
C13 C -0.3312(4) -0.1684(2) 0.58128(19) 0.0197(8) Uani 1 1 d U . .
H13 H -0.3627 -0.1852 0.5440 0.024 Uiso 1 1 calc R . .
C14 C -0.4198(4) -0.1624(2) 0.61018(18) 0.0205(8) Uani 1 1 d U . .
H14 H -0.5092 -0.1763 0.5931 0.025 Uiso 1 1 calc R . .
C15 C -0.3742(4) -0.1356(2) 0.66475(18) 0.0177(8) Uani 1 1 d U . .
H15 H -0.4334 -0.1314 0.6845 0.021 Uiso 1 1 calc R . .
C16 C -0.2057(4) -0.0798(2) 0.74749(19) 0.0190(8) Uani 1 1 d U . .
C17 C -0.0019(4) -0.1046(2) 0.69361(19) 0.0182(8) Uani 1 1 d U . .
C18 C -0.1096(4) -0.1613(2) 0.57065(19) 0.0185(8) Uani 1 1 d U . .
C19 C 1.1276(5) 0.1820(3) 1.0017(2) 0.0378(10) Uani 1 1 d U . .
H19 H 1.1373 0.1853 0.9662 0.045 Uiso 1 1 calc R . .
C20 C 1.0582(5) 0.1960(3) 1.0707(2) 0.0335(9) Uani 1 1 d U . .
H20 H 1.0096 0.2114 1.0926 0.040 Uiso 1 1 calc R . .
C21 C 1.1547(5) 0.1491(3) 1.0875(2) 0.0371(11) Uani 1 1 d U . .
H21 H 1.1849 0.1270 1.1226 0.045 Uiso 1 1 calc R . .
C22 C 1.3089(5) 0.0968(3) 1.0420(2) 0.0439(10) Uani 1 1 d U . .
H22A H 1.2865 0.0790 1.0035 0.053 Uiso 1 1 calc R . .
H22B H 1.3174 0.0602 1.0681 0.053 Uiso 1 1 calc R . .
C23 C 1.4426(5) 0.1330(3) 1.0592(2) 0.0440(10) Uani 1 1 d U . .
H23A H 1.4677 0.1485 1.0985 0.053 Uiso 1 1 calc R . .
H23B H 1.4326 0.1711 1.0345 0.053 Uiso 1 1 calc R . .
C24 C 1.5539(5) 0.0890(3) 1.0545(2) 0.0473(11) Uani 1 1 d U . .
H24A H 1.5645 0.0511 1.0795 0.057 Uiso 1 1 calc R . .
H24B H 1.5282 0.0730 1.0153 0.057 Uiso 1 1 calc R . .
C25 C 1.6877(5) 0.1254(3) 1.0712(3) 0.0529(11) Uani 1 1 d U . .
H25A H 1.6818 0.1581 1.0420 0.064 Uiso 1 1 calc R . .
H25B H 1.7049 0.1482 1.1073 0.064 Uiso 1 1 calc R . .
C26 C 1.8900(5) 0.0576(3) 1.1272(2) 0.0424(11) Uani 1 1 d U . .
H26 H 1.8910 0.0698 1.1633 0.051 Uiso 1 1 calc R . .
C27 C 1.9395(5) 0.0121(3) 1.0599(2) 0.0409(11) Uani 1 1 d U . .
H27 H 1.9832 -0.0136 1.0410 0.049 Uiso 1 1 calc R . .
C28 C 1.8320(5) 0.0513(3) 1.0337(2) 0.0492(12) Uani 1 1 d U . .
H28 H 1.7876 0.0572 0.9944 0.059 Uiso 1 1 calc R . .
C29 C 0.7732(5) 0.3920(2) 1.0004(2) 0.0257(9) Uani 1 1 d U . .
H29 H 0.6890 0.3776 0.9756 0.031 Uiso 1 1 calc R . .
C30 C 0.9864(5) 0.3987(2) 1.0471(2) 0.0294(9) Uani 1 1 d U . .
H30 H 1.0787 0.3897 1.0605 0.035 Uiso 1 1 calc R . .
C31 C 0.9280(5) 0.4497(2) 1.0647(2) 0.0299(9) Uani 1 1 d U . .
H31 H 0.9720 0.4814 1.0921 0.036 Uiso 1 1 calc R . .
C32 C 0.6884(5) 0.4888(2) 1.0400(2) 0.0284(9) Uani 1 1 d U . .
H32A H 0.6045 0.4817 1.0077 0.034 Uiso 1 1 calc R . .
H32B H 0.7156 0.5342 1.0386 0.034 Uiso 1 1 calc R . .
C33 C 0.6643(5) 0.4772(2) 1.0957(2) 0.0286(8) Uani 1 1 d U . .
H33A H 0.7474 0.4862 1.1279 0.034 Uiso 1 1 calc R . .
H33B H 0.5961 0.5080 1.0978 0.034 Uiso 1 1 calc R . .
C34 C 0.6184(5) 0.4077(2) 1.1015(2) 0.0312(9) Uani 1 1 d U . .
H34A H 0.6925 0.3775 1.1061 0.037 Uiso 1 1 calc R . .
H34B H 0.5444 0.3960 1.0664 0.037 Uiso 1 1 calc R . .
C35 C 0.5722(5) 0.3995(3) 1.1520(2) 0.0317(9) Uani 1 1 d U . .
H35A H 0.5462 0.3540 1.1541 0.038 Uiso 1 1 calc R . .
H35B H 0.6465 0.4098 1.1874 0.038 Uiso 1 1 calc R . .
C36 C 0.4478(5) 0.4826(2) 1.1877(2) 0.0259(9) Uani 1 1 d U . .
H36 H 0.5140 0.4861 1.2243 0.031 Uiso 1 1 calc R . .
C37 C 0.3409(5) 0.4512(2) 1.0988(2) 0.0300(9) Uani 1 1 d U . .
H37 H 0.3179 0.4299 1.0635 0.036 Uiso 1 1 calc R . .
C38 C 0.2670(5) 0.4967(2) 1.1139(2) 0.0282(9) Uani 1 1 d U . .
H38 H 0.1835 0.5127 1.0898 0.034 Uiso 1 1 calc R . .
C39 C 0.4669(4) -0.1674(2) 0.76619(19) 0.0200(8) Uani 1 1 d U . .
H39 H 0.5293 -0.1368 0.7885 0.024 Uiso 1 1 calc R . .
C40 C 0.2830(5) -0.2124(2) 0.7082(2) 0.0262(9) Uani 1 1 d U . .
H40 H 0.1942 -0.2175 0.6828 0.031 Uiso 1 1 calc R . .
C41 C 0.3758(5) -0.2610(2) 0.7258(2) 0.0274(9) Uani 1 1 d U . .
H41 H 0.3632 -0.3052 0.7154 0.033 Uiso 1 1 calc R . .
C42 C 0.6241(5) -0.2631(2) 0.7942(2) 0.0261(9) Uani 1 1 d U . .
H42A H 0.6246 -0.2775 0.8314 0.031 Uiso 1 1 calc R . .
H42B H 0.6955 -0.2306 0.8010 0.031 Uiso 1 1 calc R . .
C43 C 0.6538(5) -0.3215(2) 0.7628(2) 0.0268(8) Uani 1 1 d U . .
H43A H 0.6631 -0.3068 0.7274 0.032 Uiso 1 1 calc R . .
H43B H 0.5791 -0.3526 0.7529 0.032 Uiso 1 1 calc R . .
C44 C 0.7840(5) -0.3554(2) 0.8007(2) 0.0300(9) Uani 1 1 d U . .
H44A H 0.7824 -0.3597 0.8392 0.036 Uiso 1 1 calc R . .
H44B H 0.7856 -0.3995 0.7860 0.036 Uiso 1 1 calc R . .
C45 C 0.9140(5) -0.3203(3) 0.8046(2) 0.0322(9) Uani 1 1 d U . .
H45A H 0.9006 -0.2731 0.8055 0.039 Uiso 1 1 calc R . .
H45B H 0.9857 -0.3327 0.8402 0.039 Uiso 1 1 calc R . .
C46 C 1.0076(5) -0.3942(2) 0.7484(2) 0.0272(9) Uani 1 1 d U . .
H46 H 1.0171 -0.4307 0.7721 0.033 Uiso 1 1 calc R . .
C47 C 0.9575(5) -0.2953(3) 0.7128(2) 0.0306(10) Uani 1 1 d U . .
H47 H 0.9274 -0.2519 0.7069 0.037 Uiso 1 1 calc R . .
C48 C 1.0113(5) -0.3305(2) 0.6800(2) 0.0259(10) Uani 1 1 d U . .
H48 H 1.0243 -0.3150 0.6472 0.031 Uiso 1 1 calc R . .
N1 N 1.0421(4) 0.21758(19) 1.01648(15) 0.0228(9) Uani 1 1 d . . .
N2 N 1.1993(4) 0.1406(2) 1.04315(18) 0.0330(11) Uani 1 1 d . . .
N3 N 1.9749(4) 0.0159(2) 1.11856(16) 0.0276(10) Uani 1 1 d . . .
N4 N 1.8011(4) 0.0807(3) 1.07718(19) 0.0494(14) Uani 1 1 d . . .
N5 N 0.8885(4) 0.36249(18) 1.00649(15) 0.0206(9) Uani 1 1 d . . .
N6 N 0.7922(4) 0.44534(18) 1.03446(15) 0.0207(9) Uani 1 1 d . . .
N7 N 0.3332(4) 0.51608(18) 1.17015(16) 0.0223(9) Uani 1 1 d . . .
N8 N 0.4571(4) 0.44267(19) 1.14625(17) 0.0256(9) Uani 1 1 d . . .
N9 N 0.3401(4) -0.15385(18) 0.73381(15) 0.0200(9) Uani 1 1 d . . .
N10 N 0.4926(4) -0.23192(18) 0.76214(16) 0.0212(9) Uani 1 1 d . . .
N11 N 1.0435(4) -0.39273(19) 0.70279(16) 0.0237(9) Uani 1 1 d . . .
N12 N 0.9560(4) -0.33619(19) 0.75632(17) 0.0266(10) Uani 1 1 d . . .
O1 O 0.7290(3) 0.24641(15) 0.94370(14) 0.0259(8) Uani 1 1 d . . .
O2 O 0.8120(3) 0.17249(16) 0.90015(13) 0.0254(8) Uani 1 1 d . . .
O3 O 0.7631(3) 0.03159(17) 0.88396(17) 0.0454(11) Uani 1 1 d . . .
O4 O 0.6685(3) 0.07897(17) 0.79970(16) 0.0382(10) Uani 1 1 d . . .
O5 O 0.4917(3) -0.03129(15) 0.81298(14) 0.0282(8) Uani 1 1 d . . .
O6 O 0.2747(3) -0.00148(15) 0.78341(13) 0.0262(8) Uani 1 1 d . . .
O7 O -0.1600(3) -0.02133(15) 0.74909(12) 0.0238(7) Uani 1 1 d . . .
O8 O -0.2306(3) -0.10703(18) 0.78672(14) 0.0380(9) Uani 1 1 d . . .
O9 O 0.0557(3) -0.06802(15) 0.66760(13) 0.0219(7) Uani 1 1 d . . .
O10 O 0.0555(3) -0.12644(15) 0.74259(13) 0.0251(8) Uani 1 1 d . . .
O11 O 0.0010(3) -0.19386(14) 0.59335(12) 0.0199(7) Uani 1 1 d . . .
O12 O -0.1554(3) -0.14287(17) 0.52007(13) 0.0302(8) Uani 1 1 d . . .
O1W O 0.3675(13) 0.2934(6) 0.0679(4) 0.024(3) Uani 0.25 1 d P . .
H1WB H 0.3017 0.2848 0.0769 0.028 Uiso 0.25 1 d PR . .
H1WA H 0.4229 0.2675 0.0663 0.028 Uiso 0.25 1 d PR . .
O2W O 0.648(3) 0.2714(12) 0.0475(11) 0.137(10) Uani 0.25 1 d P . .
H2WB H 0.6202 0.2628 0.0748 0.164 Uiso 0.25 1 d PR . .
H2WA H 0.5799 0.2756 0.0163 0.164 Uiso 0.25 1 d PR . .
O3W O 0.2094(9) 0.7370(5) 0.3241(4) 0.106(3) Uani 0.75 1 d P A 1
H3WA H 0.130(12) 0.723(6) 0.277(5) 0.127 Uiso 0.75 1 d P B 1
H3WB H 0.159(16) 0.695(7) 0.310(7) 0.127 Uiso 0.75 1 d P C 1
O3W' O 0.123(2) 0.7081(9) 0.3343(6) 0.055(5) Uani 0.25 1 d P D 2
H3WD H 0.0464 0.6857 0.3270 0.066 Uiso 0.25 1 d PR D 2
H3WC H 0.1590 0.6952 0.3101 0.066 Uiso 0.25 1 d PR D 2

loop_
_atom_site_aniso_label
_atom_site_aniso_U_11
_atom_site_aniso_U_22
_atom_site_aniso_U_33
_atom_site_aniso_U_23
_atom_site_aniso_U_13
_atom_site_aniso_U_12
Zn1 0.0165(3) 0.0185(3) 0.0212(3) -0.0019(2) 0.0086(2) -0.0011(2)
Zn2 0.0144(3) 0.0172(3) 0.0249(3) -0.0022(2) 0.0059(2) -0.0010(2)
Zn3 0.017 0.023 0.021 -0.005 0.009 -0.002
C1 0.0166(15) 0.0169(16) 0.0208(15) -0.0005(14) 0.0086(13) -0.0003(13)
C2 0.0171(15) 0.0185(16) 0.0215(15) -0.0002(14) 0.0081(13) 0.0010(14)
C3 0.0169(15) 0.0181(16) 0.0210(15) -0.0020(14) 0.0077(13) -0.0017(14)
C4 0.0167(15) 0.0208(16) 0.0241(15) -0.0017(14) 0.0087(13) -0.0022(14)
C5 0.0188(15) 0.0235(16) 0.0239(15) -0.0020(14) 0.0107(13) -0.0006(14)
C6 0.0189(15) 0.0176(16) 0.0225(15) -0.0039(14) 0.0081(13) -0.0006(14)
C7 0.0186(15) 0.0234(15) 0.0217(15) 0.0017(14) 0.0092(13) 0.0010(14)
C8 0.0171(15) 0.0208(16) 0.0331(16) -0.0085(15) 0.0078(14) -0.0032(14)
C9 0.0180(15) 0.0207(16) 0.0233(15) -0.0016(14) 0.0106(13) -0.0034(14)
C10 0.0182(15) 0.0143(15) 0.0168(15) 0.0017(13) 0.0079(13) -0.0002(13)
C11 0.0165(15) 0.0151(15) 0.0177(15) 0.0007(13) 0.0078(13) -0.0010(13)
C12 0.0178(15) 0.0138(15) 0.0185(15) 0.0025(13) 0.0080(13) 0.0000(13)
C13 0.0197(15) 0.0178(16) 0.0191(15) -0.0015(14) 0.0039(13) -0.0018(14)
C14 0.0188(15) 0.0197(16) 0.0220(15) -0.0011(14) 0.0060(13) -0.0037(14)
C15 0.0183(15) 0.0175(16) 0.0205(15) 0.0000(14) 0.0106(13) 0.0010(14)
C16 0.0180(15) 0.0202(17) 0.0194(16) -0.0002(14) 0.0076(14) -0.0003(14)
C17 0.0187(14) 0.0161(15) 0.0204(15) -0.0054(13) 0.0077(13) -0.0009(13)
C18 0.0190(15) 0.0151(15) 0.0205(15) -0.0015(14) 0.0060(13) -0.0034(14)
C19 0.0351(19) 0.050(2) 0.0313(19) 0.0164(18) 0.0162(17) 0.0136(18)
C20 0.0311(18) 0.044(2) 0.0270(17) 0.0037(17) 0.0124(15) 0.0049(17)
C21 0.035(2) 0.045(2) 0.028(2) 0.0129(19) 0.0084(18) 0.0032(19)
C22 0.0340(18) 0.056(2) 0.0405(19) 0.0151(18) 0.0118(17) 0.0165(18)
C23 0.0313(18) 0.062(2) 0.0370(19) 0.0104(18) 0.0104(17) 0.0143(18)
C24 0.0321(19) 0.068(2) 0.0393(19) 0.0102(19) 0.0096(17) 0.0165(18)
C25 0.0346(19) 0.074(2) 0.043(2) 0.0011(19) 0.0054(17) 0.0206(19)
C26 0.026(2) 0.070(3) 0.030(2) 0.000(2) 0.0092(18) 0.009(2)
C27 0.029(2) 0.067(3) 0.026(2) -0.003(2) 0.0089(17) 0.010(2)
C28 0.035(2) 0.075(3) 0.032(2) 0.000(2) 0.0050(19) 0.014(2)
C29 0.0216(17) 0.0298(19) 0.0272(18) -0.0070(17) 0.0108(15) -0.0046(16)
C30 0.0199(17) 0.036(2) 0.0313(18) -0.0092(17) 0.0084(16) -0.0020(17)
C31 0.0244(18) 0.033(2) 0.0329(19) -0.0113(17) 0.0112(16) -0.0039(17)
C32 0.0253(16) 0.0300(18) 0.0324(17) -0.0053(16) 0.0135(15) 0.0013(15)
C33 0.0251(15) 0.0319(17) 0.0330(16) -0.0049(15) 0.0157(14) 0.0010(14)
C34 0.0274(16) 0.0345(17) 0.0363(17) -0.0035(15) 0.0172(14) 0.0026(15)
C35 0.0295(18) 0.0340(19) 0.0375(18) 0.0010(17) 0.0191(16) 0.0058(16)
C36 0.0212(18) 0.030(2) 0.0305(18) -0.0002(17) 0.0145(15) 0.0020(16)
C37 0.0270(18) 0.0336(19) 0.0313(18) -0.0014(16) 0.0128(15) 0.0001(16)
C38 0.0223(18) 0.033(2) 0.0331(19) 0.0030(17) 0.0143(16) -0.0005(16)
C39 0.0186(17) 0.0196(18) 0.0244(17) 0.0001(16) 0.0109(15) -0.0011(15)
C40 0.0237(17) 0.0217(17) 0.0295(17) -0.0025(16) 0.0051(15) -0.0023(15)
C41 0.0270(18) 0.0186(18) 0.0334(19) -0.0024(16) 0.0070(16) 0.0004(16)
C42 0.0250(17) 0.0232(18) 0.0300(17) 0.0007(16) 0.0099(15) 0.0029(15)
C43 0.0257(16) 0.0243(16) 0.0323(16) 0.0011(15) 0.0127(14) 0.0018(14)
C44 0.0285(18) 0.0271(18) 0.0364(18) 0.0048(16) 0.0141(16) 0.0071(16)
C45 0.0309(18) 0.0309(19) 0.0360(18) 0.0006(17) 0.0134(16) 0.0074(16)
C46 0.0258(18) 0.0264(19) 0.0326(19) 0.0062(17) 0.0146(16) 0.0047(16)
C47 0.0319(19) 0.0263(19) 0.0347(19) 0.0059(17) 0.0134(17) 0.0023(17)
C48 0.025(2) 0.025(2) 0.031(2) 0.0049(18) 0.0135(17) 0.0003(18)
N1 0.020(2) 0.030(2) 0.022(2) 0.0049(18) 0.0115(17) 0.0012(18)
N2 0.024(2) 0.040(3) 0.034(3) 0.019(2) 0.010(2) 0.010(2)
N3 0.018(2) 0.045(3) 0.020(2) -0.0037(19) 0.0077(17) 0.001(2)
N4 0.026(3) 0.079(4) 0.036(3) 0.000(3) 0.004(2) 0.023(2)
N5 0.016(2) 0.023(2) 0.025(2) -0.0049(17) 0.0101(17) -0.0027(17)
N6 0.018(2) 0.022(2) 0.024(2) -0.0047(18) 0.0104(17) -0.0007(17)
N7 0.021(2) 0.022(2) 0.027(2) 0.0022(18) 0.0115(18) 0.0003(17)
N8 0.028(2) 0.025(2) 0.032(2) 0.0030(19) 0.0198(19) 0.0064(19)
N9 0.018(2) 0.017(2) 0.025(2) -0.0007(17) 0.0080(17) 0.0009(17)
N10 0.016(2) 0.020(2) 0.027(2) -0.0008(18) 0.0076(17) 0.0016(16)
N11 0.017(2) 0.026(2) 0.030(2) 0.0049(19) 0.0106(18) 0.0027(17)
N12 0.025(2) 0.027(2) 0.032(2) 0.0007(19) 0.0151(19) 0.0048(19)
O1 0.0213(17) 0.0167(18) 0.041(2) -0.0110(15) 0.0125(15) -0.0046(14)
O2 0.0185(17) 0.031(2) 0.0318(19) -0.0097(15) 0.0149(15) -0.0062(15)
O3 0.0170(18) 0.027(2) 0.080(3) -0.015(2) 0.0018(19) 0.0065(16)
O4 0.039(2) 0.034(2) 0.057(3) -0.0247(19) 0.0352(19) -0.0199(17)
O5 0.0235(18) 0.0219(19) 0.039(2) -0.0100(16) 0.0115(16) -0.0020(15)
O6 0.0169(17) 0.0274(19) 0.0329(19) -0.0099(15) 0.0075(15) -0.0058(14)
O7 0.0257(18) 0.0241(19) 0.0225(17) -0.0050(15) 0.0096(14) -0.0008(15)
O8 0.042(2) 0.054(3) 0.0219(19) -0.0050(17) 0.0167(17) -0.0204(19)
O9 0.0171(16) 0.0233(18) 0.0268(18) -0.0005(15) 0.0097(14) -0.0048(14)
O10 0.0206(17) 0.030(2) 0.0201(18) 0.0007(15) 0.0018(14) 0.0033(15)
O11 0.0205(17) 0.0211(18) 0.0202(17) -0.0018(14) 0.0099(14) 0.0025(14)
O12 0.0252(19) 0.047(2) 0.0205(18) 0.0074(16) 0.0108(15) 0.0100(16)
O1W 0.049(8) 0.017(7) 0.005(6) -0.001(5) 0.010(6) -0.007(6)
O2W 0.22(3) 0.094(19) 0.13(2) -0.003(17) 0.10(2) 0.00(2)
O3W 0.107(7) 0.121(8) 0.087(6) -0.019(5) 0.032(5) -0.058(6)
O3W' 0.082(14) 0.042(11) 0.029(9) 0.005(8) 0.005(9) -0.039(10)

loop_
_atom_type_symbol
_atom_type_description
_atom_type_scat_dispersion_real
_atom_type_scat_dispersion_imag
_atom_type_scat_source
C C 0.0033 0.0016 'International Tables Vol C Tables 4.2.6.8 and 6.1.1.4'
H H 0.0000 0.0000 'International Tables Vol C Tables 4.2.6.8 and 6.1.1.4'
N N 0.0061 0.0033 'International Tables Vol C Tables 4.2.6.8 and 6.1.1.4'
O O 0.0106 0.0060 'International Tables Vol C Tables 4.2.6.8 and 6.1.1.4'
Zn Zn 0.2839 1.4301 'International Tables Vol C Tables 4.2.6.8 and 6.1.1.4'

loop_
_geom_angle_atom_site_label_1
_geom_angle_atom_site_label_2
_geom_angle_atom_site_label_3
_geom_angle
_geom_angle_site_symmetry_1
_geom_angle_site_symmetry_3
O1 Zn1 O11 124.98(13) . 2_656
O1 Zn1 N1 107.06(14) . .
O11 Zn1 N1 105.16(13) 2_656 .
O1 Zn1 N5 96.48(13) . .
O11 Zn1 N5 111.42(14) 2_656 .
N1 Zn1 N5 111.48(15) . .
O6 Zn2 N9 123.71(14) . .
O6 Zn2 O9 110.17(12) . .
N9 Zn2 O9 113.38(14) . .
O6 Zn2 N7 101.58(14) . 4_565
N9 Zn2 N7 104.77(15) . 4_565
O9 Zn2 N7 99.21(13) . 4_565
O7 Zn3 N3 105.20(14) . 3_757
O7 Zn3 N11 94.35(14) . 2_656
N3 Zn3 N11 103.17(16) 3_757 2_656
O7 Zn3 O4 101.60(12) . 1_455
N3 Zn3 O4 146.81(15) 3_757 1_455
N11 Zn3 O4 93.88(14) 2_656 1_455
O7 Zn3 O3 134.33(13) . 1_455
N3 Zn3 O3 88.22(14) 3_757 1_455
N11 Zn3 O3 125.37(14) 2_656 1_455
O4 Zn3 O3 58.86(13) 1_455 1_455
O7 Zn3 C8 122.50(14) . 1_455
N3 Zn3 C8 117.15(16) 3_757 1_455
N11 Zn3 C8 110.64(15) 2_656 1_455
O4 Zn3 C8 29.72(13) 1_455 1_455
O3 Zn3 C8 29.21(14) 1_455 1_455
C6 C1 C2 118.9(4) . .
C6 C1 C7 118.6(4) . .
C2 C1 C7 122.3(4) . .
C1 C2 C3 119.2(4) . .
C1 C2 C8 120.4(4) . .
C3 C2 C8 120.4(4) . .
C4 C3 C2 120.1(4) . .
C4 C3 C9 119.3(4) . .
C2 C3 C9 120.6(4) . .
C5 C4 C3 120.9(4) . .
C5 C4 H4 119.5 . .
C3 C4 H4 119.5 . .
C6 C5 C4 119.2(4) . .
C6 C5 H5 120.4 . .
C4 C5 H5 120.4 . .
C5 C6 C1 121.6(4) . .
C5 C6 H6 119.2 . .
C1 C6 H6 119.2 . .
O2 C7 O1 122.8(4) . .
O2 C7 C1 121.0(4) . .
O1 C7 C1 116.2(4) . .
O3 C8 O4 123.4(5) . .
O3 C8 C2 119.0(5) . .
O4 C8 C2 117.6(4) . .
O3 C8 Zn3 61.9(3) . 1_655
O4 C8 Zn3 61.8(3) . 1_655
C2 C8 Zn3 173.7(3) . 1_655
O5 C9 O6 124.3(4) . .
O5 C9 C3 120.8(4) . .
O6 C9 C3 114.9(4) . .
C15 C10 C11 120.0(4) . .
C15 C10 C16 116.3(4) . .
C11 C10 C16 123.5(4) . .
C12 C11 C10 119.3(4) . .
C12 C11 C17 122.2(4) . .
C10 C11 C17 118.5(4) . .
C13 C12 C11 119.0(4) . .
C13 C12 C18 115.8(4) . .
C11 C12 C18 125.2(4) . .
C14 C13 C12 121.6(4) . .
C14 C13 H13 119.2 . .
C12 C13 H13 119.2 . .
C13 C14 C15 119.2(4) . .
C13 C14 H14 120.4 . .
C15 C14 H14 120.4 . .
C14 C15 C10 120.8(4) . .
C14 C15 H15 119.6 . .
C10 C15 H15 119.6 . .
O8 C16 O7 125.4(4) . .
O8 C16 C10 119.0(4) . .
O7 C16 C10 115.5(4) . .
O10 C17 O9 123.8(4) . .
O10 C17 C11 117.9(4) . .
O9 C17 C11 118.2(4) . .
O12 C18 O11 124.4(4) . .
O12 C18 C12 117.5(4) . .
O11 C18 C12 117.9(4) . .
N1 C19 N2 112.8(5) . .
N1 C19 H19 123.6 . .
N2 C19 H19 123.6 . .
C21 C20 N1 110.1(5) . .
C21 C20 H20 125.0 . .
N1 C20 H20 125.0 . .
C20 C21 N2 106.5(5) . .
C20 C21 H21 126.8 . .
N2 C21 H21 126.8 . .
N2 C22 C23 111.4(5) . .
N2 C22 H22A 109.3 . .
C23 C22 H22A 109.3 . .
N2 C22 H22B 109.3 . .
C23 C22 H22B 109.3 . .
H22A C22 H22B 108.0 . .
C22 C23 C24 111.4(5) . .
C22 C23 H23A 109.3 . .
C24 C23 H23A 109.3 . .
C22 C23 H23B 109.3 . .
C24 C23 H23B 109.3 . .
H23A C23 H23B 108.0 . .
C25 C24 C23 111.5(5) . .
C25 C24 H24A 109.3 . .
C23 C24 H24A 109.3 . .
C25 C24 H24B 109.3 . .
C23 C24 H24B 109.3 . .
H24A C24 H24B 108.0 . .
N4 C25 C24 112.1(5) . .
N4 C25 H25A 109.2 . .
C24 C25 H25A 109.2 . .
N4 C25 H25B 109.2 . .
C24 C25 H25B 109.2 . .
H25A C25 H25B 107.9 . .
N3 C26 N4 111.4(5) . .
N3 C26 H26 124.3 . .
N4 C26 H26 124.3 . .
C28 C27 N3 109.9(5) . .
C28 C27 H27 125.1 . .
N3 C27 H27 125.1 . .
C27 C28 N4 106.0(5) . .
C27 C28 H28 127.0 . .
N4 C28 H28 127.0 . .
N5 C29 N6 111.9(4) . .
N5 C29 H29 124.1 . .
N6 C29 H29 124.1 . .
C31 C30 N5 109.7(4) . .
C31 C30 H30 125.2 . .
N5 C30 H30 125.2 . .
C30 C31 N6 106.5(4) . .
C30 C31 H31 126.8 . .
N6 C31 H31 126.8 . .
N6 C32 C33 112.0(4) . .
N6 C32 H32A 109.2 . .
C33 C32 H32A 109.2 . .
N6 C32 H32B 109.2 . .
C33 C32 H32B 109.2 . .
H32A C32 H32B 107.9 . .
C34 C33 C32 113.5(4) . .
C34 C33 H33A 108.9 . .
C32 C33 H33A 108.9 . .
C34 C33 H33B 108.9 . .
C32 C33 H33B 108.9 . .
H33A C33 H33B 107.7 . .
C33 C34 C35 113.2(4) . .
C33 C34 H34A 108.9 . .
C35 C34 H34A 108.9 . .
C33 C34 H34B 108.9 . .
C35 C34 H34B 108.9 . .
H34A C34 H34B 107.8 . .
N8 C35 C34 111.1(4) . .
N8 C35 H35A 109.4 . .
C34 C35 H35A 109.4 . .
N8 C35 H35B 109.4 . .
C34 C35 H35B 109.4 . .
H35A C35 H35B 108.0 . .
N7 C36 N8 111.7(4) . .
N7 C36 H36 124.2 . .
N8 C36 H36 124.2 . .
C38 C37 N8 105.9(4) . .
C38 C37 H37 127.0 . .
N8 C37 H37 127.0 . .
C37 C38 N7 110.3(4) . .
C37 C38 H38 124.9 . .
N7 C38 H38 124.9 . .
N9 C39 N10 110.1(4) . .
N9 C39 H39 124.9 . .
N10 C39 H39 124.9 . .
C41 C40 N9 109.4(4) . .
C41 C40 H40 125.3 . .
N9 C40 H40 125.3 . .
C40 C41 N10 106.1(4) . .
C40 C41 H41 126.9 . .
N10 C41 H41 126.9 . .
N10 C42 C43 112.7(4) . .
N10 C42 H42A 109.0 . .
C43 C42 H42A 109.0 . .
N10 C42 H42B 109.0 . .
C43 C42 H42B 109.0 . .
H42A C42 H42B 107.8 . .
C42 C43 C44 110.0(4) . .
C42 C43 H43A 109.7 . .
C44 C43 H43A 109.7 . .
C42 C43 H43B 109.7 . .
C44 C43 H43B 109.7 . .
H43A C43 H43B 108.2 . .
C45 C44 C43 115.1(4) . .
C45 C44 H44A 108.5 . .
C43 C44 H44A 108.5 . .
C45 C44 H44B 108.5 . .
C43 C44 H44B 108.5 . .
H44A C44 H44B 107.5 . .
N12 C45 C44 112.4(4) . .
N12 C45 H45A 109.1 . .
C44 C45 H45A 109.1 . .
N12 C45 H45B 109.1 . .
C44 C45 H45B 109.1 . .
H45A C45 H45B 107.8 . .
N11 C46 N12 111.4(4) . .
N11 C46 H46 124.3 . .
N12 C46 H46 124.3 . .
C48 C47 N12 106.7(4) . .
C48 C47 H47 126.7 . .
N12 C47 H47 126.7 . .
C47 C48 N11 109.2(4) . .
C47 C48 H48 125.4 . .
N11 C48 H48 125.4 . .
C19 N1 C20 104.4(4) . .
C19 N1 Zn1 123.0(3) . .
C20 N1 Zn1 132.5(3) . .
C19 N2 C21 106.3(4) . .
C19 N2 C22 126.7(4) . .
C21 N2 C22 126.9(4) . .
C26 N3 C27 105.7(4) . .
C26 N3 Zn3 126.7(3) . 3_757
C27 N3 Zn3 127.5(3) . 3_757
C26 N4 C28 107.0(5) . .
C26 N4 C25 125.6(5) . .
C28 N4 C25 127.3(5) . .
C29 N5 C30 105.3(4) . .
C29 N5 Zn1 127.1(3) . .
C30 N5 Zn1 127.6(3) . .
C29 N6 C31 106.7(4) . .
C29 N6 C32 127.1(4) . .
C31 N6 C32 126.2(4) . .
C36 N7 C38 105.0(4) . .
C36 N7 Zn2 126.3(3) . 4_566
C38 N7 Zn2 126.9(3) . 4_566
C36 N8 C37 107.1(4) . .
C36 N8 C35 125.0(4) . .
C37 N8 C35 127.8(4) . .
C39 N9 C40 106.4(4) . .
C39 N9 Zn2 126.9(3) . .
C40 N9 Zn2 126.6(3) . .
C39 N10 C41 107.9(4) . .
C39 N10 C42 123.5(4) . .
C41 N10 C42 128.5(4) . .
C46 N11 C48 105.7(4) . .
C46 N11 Zn3 122.3(3) . 2_646
C48 N11 Zn3 132.1(3) . 2_646
C46 N12 C47 107.0(4) . .
C46 N12 C45 125.1(4) . .
C47 N12 C45 127.8(4) . .
C7 O1 Zn1 108.3(3) . .
C8 O3 Zn3 88.9(3) . 1_655
C8 O4 Zn3 88.5(3) . 1_655
C9 O6 Zn2 110.5(3) . .
C16 O7 Zn3 115.8(3) . .
C17 O9 Zn2 103.8(3) . .
C18 O11 Zn1 112.6(3) . 2_646
H1WB O1W H1WA 125.5 . .
H2WB O2W H2WA 109.5 . .
H3WA O3W H3WB 51(8) . .
H3WA O3W H3WC 50.7 . .
H3WB O3W H3WC 0.0 . .
H3WB O3W' H3WD 107.6 . .
H3WB O3W' H3WC 0.0 . .
H3WD O3W' H3WC 107.6 . .

loop_
_geom_bond_atom_site_label_1
_geom_bond_atom_site_label_2
_geom_bond_distance
_geom_bond_site_symmetry_2
Zn1 O1 1.985(3) .
Zn1 O11 1.986(3) 2_656
Zn1 N1 2.001(4) .
Zn1 N5 2.023(4) .
Zn2 O6 1.968(3) .
Zn2 N9 1.991(4) .
Zn2 O9 2.019(3) .
Zn2 N7 2.051(4) 4_565
Zn3 O7 1.980(3) .
Zn3 N3 2.011(4) 3_757
Zn3 N11 2.041(4) 2_656
Zn3 O4 2.233(4) 1_455
Zn3 O3 2.233(4) 1_455
Zn3 C8 2.532(5) 1_455
C1 C6 1.396(6) .
C1 C2 1.404(6) .
C1 C7 1.514(6) .
C2 C3 1.410(6) .
C2 C8 1.520(6) .
C3 C4 1.382(6) .
C3 C9 1.509(6) .
C4 C5 1.382(6) .
C4 H4 0.9300 .
C5 C6 1.382(6) .
C5 H5 0.9300 .
C6 H6 0.9300 .
C7 O2 1.228(5) .
C7 O1 1.290(5) .
C8 O3 1.236(6) .
C8 O4 1.256(6) .
C8 Zn3 2.532(5) 1_655
C9 O5 1.221(5) .
C9 O6 1.298(5) .
C10 C15 1.387(6) .
C10 C11 1.402(6) .
C10 C16 1.508(6) .
C11 C12 1.399(6) .
C11 C17 1.522(6) .
C12 C13 1.395(6) .
C12 C18 1.508(6) .
C13 C14 1.379(6) .
C13 H13 0.9300 .
C14 C15 1.380(6) .
C14 H14 0.9300 .
C15 H15 0.9300 .
C16 O8 1.231(5) .
C16 O7 1.277(5) .
C17 O10 1.233(5) .
C17 O9 1.276(5) .
C18 O12 1.233(5) .
C18 O11 1.284(5) .
C19 N1 1.310(6) .
C19 N2 1.335(6) .
C19 H19 0.9300 .
C20 C21 1.347(7) .
C20 N1 1.371(6) .
C20 H20 0.9300 .
C21 N2 1.362(6) .
C21 H21 0.9300 .
C22 N2 1.470(6) .
C22 C23 1.512(7) .
C22 H22A 0.9700 .
C22 H22B 0.9700 .
C23 C24 1.517(7) .
C23 H23A 0.9700 .
C23 H23B 0.9700 .
C24 C25 1.517(8) .
C24 H24A 0.9700 .
C24 H24B 0.9700 .
C25 N4 1.468(7) .
C25 H25A 0.9700 .
C25 H25B 0.9700 .
C26 N3 1.308(6) .
C26 N4 1.345(6) .
C26 H26 0.9300 .
C27 C28 1.347(7) .
C27 N3 1.374(6) .
C27 H27 0.9300 .
C28 N4 1.375(7) .
C28 H28 0.9300 .
C29 N5 1.317(6) .
C29 N6 1.346(6) .
C29 H29 0.9300 .
C30 C31 1.357(7) .
C30 N5 1.371(6) .
C30 H30 0.9300 .
C31 N6 1.364(6) .
C31 H31 0.9300 .
C32 N6 1.453(6) .
C32 C33 1.519(6) .
C32 H32A 0.9700 .
C32 H32B 0.9700 .
C33 C34 1.514(7) .
C33 H33A 0.9700 .
C33 H33B 0.9700 .
C34 C35 1.515(6) .
C34 H34A 0.9700 .
C34 H34B 0.9700 .
C35 N8 1.465(6) .
C35 H35A 0.9700 .
C35 H35B 0.9700 .
C36 N7 1.320(6) .
C36 N8 1.344(6) .
C36 H36 0.9300 .
C37 C38 1.349(7) .
C37 N8 1.375(6) .
C37 H37 0.9300 .
C38 N7 1.378(6) .
C38 H38 0.9300 .
C39 N9 1.321(5) .
C39 N10 1.349(5) .
C39 H39 0.9300 .
C40 C41 1.348(6) .
C40 N9 1.380(6) .
C40 H40 0.9300 .
C41 N10 1.374(6) .
C41 H41 0.9300 .
C42 N10 1.474(5) .
C42 C43 1.517(6) .
C42 H42A 0.9700 .
C42 H42B 0.9700 .
C43 C44 1.524(6) .
C43 H43A 0.9700 .
C43 H43B 0.9700 .
C44 C45 1.521(7) .
C44 H44A 0.9700 .
C44 H44B 0.9700 .
C45 N12 1.461(6) .
C45 H45A 0.9700 .
C45 H45B 0.9700 .
C46 N11 1.324(6) .
C46 N12 1.341(6) .
C46 H46 0.9300 .
C47 C48 1.356(7) .
C47 N12 1.370(6) .
C47 H47 0.9300 .
C48 N11 1.377(6) .
C48 H48 0.9300 .
N3 Zn3 2.011(4) 3_757
N7 Zn2 2.051(4) 4_566
N11 Zn3 2.041(4) 2_646
O3 Zn3 2.234(4) 1_655
O4 Zn3 2.233(4) 1_655
O11 Zn1 1.986(3) 2_646
O1W H1WB 0.8256 .
O1W H1WA 0.7995 .
O2W H2WB 0.8499 .
O2W H2WA 0.8500 .
O3W H3WA 1.20(12) .
O3W H3WB 1.00(15) .
O3W H3WC 0.9952 .
O3W' H3WB 0.87(14) .
O3W' H3WD 0.8855 .
O3W' H3WC 0.8661 .

loop_
_geom_torsion_atom_site_label_1
_geom_torsion_atom_site_label_2
_geom_torsion_atom_site_label_3
_geom_torsion_atom_site_label_4
_geom_torsion
_geom_torsion_site_symmetry_1
_geom_torsion_site_symmetry_4
C6 C1 C2 C3 3.1(6) . .
C7 C1 C2 C3 -172.6(4) . .
C6 C1 C2 C8 -179.0(4) . .
C7 C1 C2 C8 5.3(7) . .
C1 C2 C3 C4 -1.2(7) . .
C8 C2 C3 C4 -179.0(4) . .
C1 C2 C3 C9 177.1(4) . .
C8 C2 C3 C9 -0.8(6) . .
C2 C3 C4 C5 -1.4(7) . .
C9 C3 C4 C5 -179.7(4) . .
C3 C4 C5 C6 2.0(7) . .
C4 C5 C6 C1 0.1(7) . .
C2 C1 C6 C5 -2.6(7) . .
C7 C1 C6 C5 173.2(4) . .
C6 C1 C7 O2 -178.8(4) . .
C2 C1 C7 O2 -3.1(7) . .
C6 C1 C7 O1 0.7(6) . .
C2 C1 C7 O1 176.4(4) . .
C1 C2 C8 O3 81.2(6) . .
C3 C2 C8 O3 -100.9(5) . .
C1 C2 C8 O4 -97.6(5) . .
C3 C2 C8 O4 80.3(6) . .
C1 C2 C8 Zn3 -15(3) . 1_655
C3 C2 C8 Zn3 163(3) . 1_655
C4 C3 C9 O5 -157.0(4) . .
C2 C3 C9 O5 24.7(7) . .
C4 C3 C9 O6 24.3(6) . .
C2 C3 C9 O6 -153.9(4) . .
C15 C10 C11 C12 2.9(6) . .
C16 C10 C11 C12 -173.0(4) . .
C15 C10 C11 C17 -175.6(4) . .
C16 C10 C11 C17 8.6(6) . .
C10 C11 C12 C13 -0.9(6) . .
C17 C11 C12 C13 177.4(4) . .
C10 C11 C12 C18 179.5(4) . .
C17 C11 C12 C18 -2.2(7) . .
C11 C12 C13 C14 -1.5(7) . .
C18 C12 C13 C14 178.1(4) . .
C12 C13 C14 C15 2.0(7) . .
C13 C14 C15 C10 -0.1(7) . .
C11 C10 C15 C14 -2.4(6) . .
C16 C10 C15 C14 173.8(4) . .
C15 C10 C16 O8 54.4(6) . .
C11 C10 C16 O8 -129.6(5) . .
C15 C10 C16 O7 -120.9(4) . .
C11 C10 C16 O7 55.1(6) . .
C12 C11 C17 O10 -128.1(5) . .
C10 C11 C17 O10 50.2(6) . .
C12 C11 C17 O9 50.9(6) . .
C10 C11 C17 O9 -130.7(4) . .
C13 C12 C18 O12 47.3(6) . .
C11 C12 C18 O12 -133.1(5) . .
C13 C12 C18 O11 -127.4(4) . .
C11 C12 C18 O11 52.2(6) . .
N1 C20 C21 N2 -0.5(6) . .
N2 C22 C23 C24 -176.6(4) . .
C22 C23 C24 C25 179.4(5) . .
C23 C24 C25 N4 169.5(5) . .
N3 C27 C28 N4 0.8(7) . .
N5 C30 C31 N6 -0.3(6) . .
N6 C32 C33 C34 -60.0(5) . .
C32 C33 C34 C35 -170.4(4) . .
C33 C34 C35 N8 60.4(6) . .
N8 C37 C38 N7 -1.1(6) . .
N9 C40 C41 N10 -0.8(5) . .
N10 C42 C43 C44 -174.5(4) . .
C42 C43 C44 C45 -76.9(5) . .
C43 C44 C45 N12 -83.4(5) . .
N12 C47 C48 N11 -0.2(5) . .
N2 C19 N1 C20 -1.6(6) . .
N2 C19 N1 Zn1 -177.8(3) . .
C21 C20 N1 C19 1.3(6) . .
C21 C20 N1 Zn1 177.0(4) . .
O1 Zn1 N1 C19 111.3(4) . .
O11 Zn1 N1 C19 -23.4(4) 2_656 .
N5 Zn1 N1 C19 -144.3(4) . .
O1 Zn1 N1 C20 -63.7(5) . .
O11 Zn1 N1 C20 161.5(4) 2_656 .
N5 Zn1 N1 C20 40.6(5) . .
N1 C19 N2 C21 1.3(6) . .
N1 C19 N2 C22 -176.1(5) . .
C20 C21 N2 C19 -0.4(6) . .
C20 C21 N2 C22 177.0(5) . .
C23 C22 N2 C19 82.9(7) . .
C23 C22 N2 C21 -94.0(6) . .
N4 C26 N3 C27 0.4(6) . .
N4 C26 N3 Zn3 176.8(4) . 3_757
C28 C27 N3 C26 -0.7(7) . .
C28 C27 N3 Zn3 -177.2(4) . 3_757
N3 C26 N4 C28 0.1(7) . .
N3 C26 N4 C25 176.4(5) . .
C27 C28 N4 C26 -0.6(7) . .
C27 C28 N4 C25 -176.8(6) . .
C24 C25 N4 C26 -100.4(7) . .
C24 C25 N4 C28 75.1(8) . .
N6 C29 N5 C30 0.6(5) . .
N6 C29 N5 Zn1 -178.0(3) . .
C31 C30 N5 C29 -0.2(6) . .
C31 C30 N5 Zn1 178.4(3) . .
O1 Zn1 N5 C29 -24.1(4) . .
O11 Zn1 N5 C29 107.5(4) 2_656 .
N1 Zn1 N5 C29 -135.3(4) . .
O1 Zn1 N5 C30 157.6(4) . .
O11 Zn1 N5 C30 -70.8(4) 2_656 .
N1 Zn1 N5 C30 46.3(4) . .
N5 C29 N6 C31 -0.8(5) . .
N5 C29 N6 C32 -178.6(4) . .
C30 C31 N6 C29 0.7(5) . .
C30 C31 N6 C32 178.5(4) . .
C33 C32 N6 C29 104.9(5) . .
C33 C32 N6 C31 -72.5(6) . .
N8 C36 N7 C38 -0.8(5) . .
N8 C36 N7 Zn2 164.5(3) . 4_566
C37 C38 N7 C36 1.2(5) . .
C37 C38 N7 Zn2 -164.0(3) . 4_566
N7 C36 N8 C37 0.1(5) . .
N7 C36 N8 C35 179.5(4) . .
C38 C37 N8 C36 0.6(5) . .
C38 C37 N8 C35 -178.7(4) . .
C34 C35 N8 C36 -131.0(5) . .
C34 C35 N8 C37 48.2(7) . .
N10 C39 N9 C40 0.1(5) . .
N10 C39 N9 Zn2 -177.3(3) . .
C41 C40 N9 C39 0.5(5) . .
C41 C40 N9 Zn2 177.9(3) . .
O6 Zn2 N9 C39 -42.9(4) . .
O9 Zn2 N9 C39 179.4(3) . .
N7 Zn2 N9 C39 72.3(4) 4_565 .
O6 Zn2 N9 C40 140.1(3) . .
O9 Zn2 N9 C40 2.4(4) . .
N7 Zn2 N9 C40 -104.7(4) 4_565 .
N9 C39 N10 C41 -0.7(5) . .
N9 C39 N10 C42 -178.4(4) . .
C40 C41 N10 C39 0.9(5) . .
C40 C41 N10 C42 178.5(4) . .
C43 C42 N10 C39 -150.6(4) . .
C43 C42 N10 C41 32.1(6) . .
N12 C46 N11 C48 -0.8(5) . .
N12 C46 N11 Zn3 177.9(3) . 2_646
C47 C48 N11 C46 0.6(5) . .
C47 C48 N11 Zn3 -178.0(3) . 2_646
N11 C46 N12 C47 0.7(5) . .
N11 C46 N12 C45 -176.3(4) . .
C48 C47 N12 C46 -0.3(5) . .
C48 C47 N12 C45 176.6(4) . .
C44 C45 N12 C46 -72.1(6) . .
C44 C45 N12 C47 111.5(5) . .
O2 C7 O1 Zn1 -6.5(5) . .
C1 C7 O1 Zn1 174.0(3) . .
O11 Zn1 O1 C7 59.1(3) 2_656 .
N1 Zn1 O1 C7 -64.1(3) . .
N5 Zn1 O1 C7 -179.0(3) . .
O4 C8 O3 Zn3 5.8(5) . 1_655
C2 C8 O3 Zn3 -172.9(4) . 1_655
O3 C8 O4 Zn3 -5.8(5) . 1_655
C2 C8 O4 Zn3 172.9(4) . 1_655
O5 C9 O6 Zn2 -14.6(6) . .
C3 C9 O6 Zn2 164.0(3) . .
N9 Zn2 O6 C9 48.7(3) . .
O9 Zn2 O6 C9 -172.5(3) . .
N7 Zn2 O6 C9 -68.0(3) 4_565 .
O8 C16 O7 Zn3 -1.3(6) . .
C10 C16 O7 Zn3 173.7(3) . .
N3 Zn3 O7 C16 69.2(3) 3_757 .
N11 Zn3 O7 C16 174.2(3) 2_656 .
O4 Zn3 O7 C16 -91.0(3) 1_455 .
O3 Zn3 O7 C16 -33.5(4) 1_455 .
C8 Zn3 O7 C16 -68.0(3) 1_455 .
O10 C17 O9 Zn2 5.4(5) . .
C11 C17 O9 Zn2 -173.6(3) . .
O6 Zn2 O9 C17 -80.7(3) . .
N9 Zn2 O9 C17 62.7(3) . .
N7 Zn2 O9 C17 173.3(3) 4_565 .
O12 C18 O11 Zn1 -4.3(6) . 2_646
C12 C18 O11 Zn1 170.0(3) . 2_646
